data_4117042
loop_
_publ_author_name
'Stephen F. Nelsen'
'Rustem F. Ismagilov'
'Douglas R. Powell'

_publ_contact_author
; 
    Prof. Stephen F. Nelsen 
    Department of Chemistry 
    University of Wisconsin 
    Madison, WI  53706-1396  USA 
;
_publ_contact_author_email nelsen@chem.wisc.edu
_publ_contact_author_fax 1(608)2620381
_publ_contact_author_phone 1(608)2623426
_publ_section_title
;
 Charge-Localized p-Phenylenedihydrazine Radical Cations: ESR and Optical
 Studies of Intramolecular Electron Transfer Rates
;
_journal_name_full 'Journal of the American Chemical Society'
_journal_page_first 10213
_journal_page_last 10222
_journal_paper_doi 10.1021/ja9720321
_journal_volume 119
_journal_year 1997
_chemical_formula_sum 'C80 H92 B2 N6'
_chemical_formula_weight 1159.22
_chemical_name_systematic
; 
 ? 
;
_space_group_IT_number 14
_symmetry_cell_setting monoclinic
_symmetry_space_group_name_Hall '-P 2yn'
_symmetry_space_group_name_H-M 'P 1 21/n 1'
_atom_sites_solution_hydrogens geom
_atom_sites_solution_primary direct
_atom_sites_solution_secondary difmap
_audit_creation_method SHELXL
_cell_angle_alpha 90.00
_cell_angle_beta 96.846(2)
_cell_angle_gamma 90.00
_cell_formula_units_Z 2
_cell_length_a 9.5607(2)
_cell_length_b 13.7553(2)
_cell_length_c 25.5637(2)
_cell_measurement_reflns_used 8009
_cell_measurement_temperature 133(2)
_cell_measurement_theta_max 25.0
_cell_measurement_theta_min 3.0
_cell_volume 3337.92(9)
_computing_structure_refinement 'SHELXL-93 (Sheldrick, 1993)'
_computing_structure_solution 'SHELXS-86 (Sheldrick, 1990)'
_diffrn_ambient_temperature 133(2)
_diffrn_measurement_device 'Siemens P4/CCD'
_diffrn_measurement_method 'phi scan frames'
_diffrn_radiation_monochromator graphite
_diffrn_radiation_source 'sealed tube'
_diffrn_radiation_type MoK\a
_diffrn_radiation_wavelength 0.71073
_diffrn_reflns_av_R_equivalents 0.0298
_diffrn_reflns_av_sigmaI/netI 0.0552
_diffrn_reflns_limit_h_max 4
_diffrn_reflns_limit_h_min -12
_diffrn_reflns_limit_k_max 18
_diffrn_reflns_limit_k_min -15
_diffrn_reflns_limit_l_max 33
_diffrn_reflns_limit_l_min -26
_diffrn_reflns_number 14270
_diffrn_reflns_theta_max 28.18
_diffrn_reflns_theta_min 1.68
_diffrn_standards_decay_% 0.12
_diffrn_standards_number 242
_exptl_absorpt_coefficient_mu 0.066
_exptl_absorpt_correction_T_max 0.928
_exptl_absorpt_correction_T_min 0.727
_exptl_absorpt_correction_type empirical
_exptl_crystal_colour 'dark green'
_exptl_crystal_density_diffrn 1.153
_exptl_crystal_description plate
_exptl_crystal_F_000 1248
_exptl_crystal_size_max 0.40
_exptl_crystal_size_mid 0.10
_exptl_crystal_size_min 0.02
_refine_diff_density_max 0.416
_refine_diff_density_min -0.242
_refine_diff_density_rms 0.047
_refine_ls_extinction_method none
_refine_ls_goodness_of_fit_all 1.025
_refine_ls_goodness_of_fit_obs 1.082
_refine_ls_hydrogen_treatment riding
_refine_ls_matrix_type full
_refine_ls_number_parameters 397
_refine_ls_number_reflns 7185
_refine_ls_number_restraints 0
_refine_ls_restrained_S_all 1.029
_refine_ls_restrained_S_obs 1.082
_refine_ls_R_factor_all 0.0787
_refine_ls_R_factor_obs 0.0502
_refine_ls_shift/esd_max 0.001
_refine_ls_shift/esd_mean 0.000
_refine_ls_structure_factor_coef Fsqd
_refine_ls_weighting_details 'w=1/[\s^2^(Fo^2^)+(0.0530P)^2^+1.1770P] where P=(Fo^2^+2Fc^2^)/3'
_refine_ls_weighting_scheme calc
_refine_ls_wR_factor_all 0.1284
_refine_ls_wR_factor_obs 0.1141
_reflns_number_observed 5218
_reflns_number_total 7186
_reflns_observed_criterion >2sigma(I)
_cod_data_source_file ja9720321_3.cif
_cod_data_source_block compound_3(2+)BPh4-
_cod_depositor_comments
;
The following automatic conversions were performed:

'_refine_ls_weighting_scheme' value 'calc
w=1/[\s^2^(Fo^2^)+(0.0530P)^2^+1.1770P] where P=(Fo^2^+2Fc^2^)/3' was
changed to 'calc'. New tag '_refine_ls_weighting_details' was
created. The value of the new tag was set to
'w=1/[\s^2^(Fo^2^)+(0.0530P)^2^+1.1770P] where P=(Fo^2^+2Fc^2^)/3'.

Automatic conversion script
Id: cif_fix_values 3143 2015-03-26 13:38:13Z robertas 
;
_cod_database_code 4117042

loop_
_symmetry_equiv_pos_as_xyz
'x, y, z'
'-x+1/2, y+1/2, -z+1/2'
'-x, -y, -z'
'x-1/2, -y-1/2, z-1/2'

loop_
_atom_site_aniso_label
_atom_site_aniso_U_11
_atom_site_aniso_U_22
_atom_site_aniso_U_33
_atom_site_aniso_U_23
_atom_site_aniso_U_13
_atom_site_aniso_U_12
C1 0.0221(8) 0.0174(9) 0.0191(9) -0.0029(7) 0.0024(7) 0.0010(7)
N2 0.0194(7) 0.0166(7) 0.0160(7) 0.0007(6) 0.0025(5) 0.0022(5)
N3 0.0190(6) 0.0146(7) 0.0137(7) 0.0014(6) 0.0016(5) 0.0011(5)
C4 0.0245(8) 0.0173(9) 0.0196(9) 0.0040(7) 0.0034(7) 0.0010(7)
C5 0.0218(8) 0.0194(9) 0.0277(10) 0.0024(8) 0.0078(7) -0.0005(7)
C6 0.0216(8) 0.0222(10) 0.0314(11) -0.0018(8) 0.0029(7) -0.0022(7)
C7 0.0231(8) 0.0192(9) 0.0261(10) -0.0013(8) 0.0046(7) 0.0048(7)
C8 0.0228(8) 0.0176(9) 0.0287(10) 0.0037(8) 0.0043(7) 0.0036(7)
C9 0.0171(7) 0.0160(8) 0.0178(9) 0.0026(7) 0.0005(6) 0.0021(6)
C10 0.0188(8) 0.0204(9) 0.0132(8) 0.0035(7) 0.0034(6) -0.0005(6)
C11 0.0180(8) 0.0179(8) 0.0167(9) 0.0007(7) 0.0045(6) 0.0009(6)
C12 0.0218(8) 0.0220(9) 0.0231(9) 0.0036(8) 0.0092(7) 0.0050(7)
C13 0.0267(9) 0.0198(9) 0.0182(9) -0.0014(7) -0.0016(7) -0.0004(7)
C14 0.0384(11) 0.0319(11) 0.0310(11) -0.0012(9) -0.0023(9) -0.0127(9)
C15 0.0322(11) 0.0326(12) 0.0515(14) -0.0026(10) -0.0162(10) 0.0004(9)
C16 0.0430(12) 0.0443(13) 0.0264(11) -0.0112(10) 0.0058(9) -0.0013(10)
B17 0.0156(8) 0.0151(9) 0.0168(10) 0.0012(7) 0.0031(7) 0.0002(7)
C18 0.0185(8) 0.0188(9) 0.0130(8) -0.0016(7) 0.0044(6) -0.0006(6)
C19 0.0195(8) 0.0181(9) 0.0298(10) 0.0010(8) 0.0054(7) -0.0019(7)
C20 0.0196(8) 0.0250(10) 0.0328(11) -0.0035(8) 0.0033(7) 0.0042(7)
C21 0.0156(8) 0.0371(11) 0.0254(10) -0.0046(8) 0.0058(7) -0.0034(7)
C22 0.0226(9) 0.0314(11) 0.0283(11) 0.0055(8) 0.0044(7) -0.0085(8)
C23 0.0225(8) 0.0221(9) 0.0237(10) 0.0028(8) 0.0022(7) -0.0009(7)
C24 0.0122(7) 0.0190(9) 0.0181(9) 0.0003(7) 0.0033(6) -0.0006(6)
C25 0.0185(8) 0.0172(8) 0.0194(9) 0.0000(7) 0.0045(6) 0.0013(6)
C26 0.0205(8) 0.0228(9) 0.0187(9) 0.0051(7) 0.0044(7) 0.0001(7)
C27 0.0173(8) 0.0291(10) 0.0161(9) -0.0009(7) 0.0043(6) -0.0008(7)
C28 0.0223(8) 0.0211(9) 0.0224(10) -0.0055(8) 0.0020(7) -0.0010(7)
C29 0.0214(8) 0.0184(9) 0.0204(9) 0.0019(7) 0.0009(7) -0.0029(7)
C30 0.0159(7) 0.0150(8) 0.0178(9) -0.0012(7) 0.0016(6) -0.0026(6)
C31 0.0180(8) 0.0175(8) 0.0179(9) -0.0011(7) 0.0030(6) -0.0028(6)
C32 0.0166(8) 0.0196(9) 0.0271(10) -0.0039(7) 0.0012(7) 0.0020(7)
C33 0.0247(9) 0.0192(9) 0.0255(10) 0.0051(8) -0.0034(7) 0.0018(7)
C34 0.0299(9) 0.0285(10) 0.0181(9) 0.0051(8) 0.0047(7) 0.0017(8)
C35 0.0214(8) 0.0233(9) 0.0197(9) 0.0011(7) 0.0073(7) 0.0045(7)
C36 0.0177(7) 0.0149(8) 0.0157(8) 0.0045(7) 0.0006(6) 0.0026(6)
C37 0.0179(8) 0.0188(9) 0.0176(9) 0.0034(7) 0.0015(6) 0.0023(6)
C38 0.0188(8) 0.0212(9) 0.0251(10) 0.0078(8) 0.0001(7) -0.0025(7)
C39 0.0296(9) 0.0183(9) 0.0249(10) -0.0016(8) -0.0034(8) -0.0047(7)
C40 0.0319(9) 0.0232(10) 0.0198(9) -0.0035(8) 0.0053(7) 0.0019(8)
C41 0.0235(8) 0.0203(9) 0.0194(9) 0.0005(7) 0.0054(7) -0.0023(7)
N42 0.0505(11) 0.0470(12) 0.0297(10) 0.0028(9) 0.0155(8) -0.0023(9)
C43 0.0231(9) 0.0222(9) 0.0269(11) -0.0020(8) 0.0037(7) -0.0004(7)
C44 0.0459(12) 0.0332(11) 0.0186(10) -0.0008(8) -0.0011(8) 0.0065(9)

loop_
_atom_site_label
_atom_site_type_symbol
_atom_site_fract_x
_atom_site_fract_y
_atom_site_fract_z
_atom_site_U_iso_or_equiv
_atom_site_thermal_displace_type
_atom_site_occupancy
_atom_site_calc_flag
_atom_site_refinement_flags
C1 C 0.3736(2) 0.26057(12) 0.49324(7) 0.0195(4) Uani 1 d .
H1 H 0.3901(2) 0.24611(12) 0.53182(7) 0.023 Uiso 1 calc R
N2 N 0.35163(14) 0.16797(10) 0.46225(5) 0.0173(3) Uani 1 d .
N3 N 0.32060(13) 0.18278(10) 0.40933(5) 0.0158(3) Uani 1 d .
C4 C 0.3299(2) 0.28656(12) 0.39437(7) 0.0204(4) Uani 1 d .
H4 H 0.3118(2) 0.29377(12) 0.35522(7) 0.024 Uiso 1 calc R
C5 C 0.4812(2) 0.32020(13) 0.41444(7) 0.0226(4) Uani 1 d .
H5A H 0.4956(2) 0.38798(13) 0.40320(7) 0.027 Uiso 1 calc R
H5B H 0.5508(2) 0.27819(13) 0.39960(7) 0.027 Uiso 1 calc R
C6 C 0.5014(2) 0.31356(13) 0.47557(7) 0.0251(4) Uani 1 d .
H6A H 0.5889(2) 0.27745(13) 0.48765(7) 0.030 Uiso 1 calc R
H6B H 0.5092(2) 0.37959(13) 0.49105(7) 0.030 Uiso 1 calc R
C7 C 0.2396(2) 0.32217(13) 0.48051(7) 0.0227(4) Uani 1 d .
H7A H 0.2473(2) 0.38269(13) 0.50160(7) 0.027 Uiso 1 calc R
H7B H 0.1565(2) 0.28544(13) 0.48936(7) 0.027 Uiso 1 calc R
C8 C 0.2220(2) 0.34701(13) 0.42115(7) 0.0230(4) Uani 1 d .
H8A H 0.2386(2) 0.41726(13) 0.41616(7) 0.028 Uiso 1 calc R
H8B H 0.1251(2) 0.33141(13) 0.40524(7) 0.028 Uiso 1 calc R
C9 C 0.4263(2) 0.08184(12) 0.48145(7) 0.0171(3) Uani 1 d .
C10 C 0.5398(2) 0.04884(12) 0.45638(6) 0.0173(3) Uani 1 d .
H10 H 0.5651(2) 0.08309(12) 0.42665(6) 0.021 Uiso 1 calc R
C11 C 0.6164(2) -0.03358(12) 0.47432(6) 0.0174(3) Uani 1 d .
C12 C 0.7453(2) -0.06488(13) 0.44946(7) 0.0218(4) Uani 1 d .
H12A H 0.7710(2) -0.01380(13) 0.42564(7) 0.033 Uiso 1 d R
H12B H 0.7245(2) -0.12509(13) 0.42955(7) 0.033 Uiso 1 d R
H12C H 0.8238(2) -0.07601(13) 0.47712(7) 0.033 Uiso 1 d R
C13 C 0.2397(2) 0.10841(13) 0.37238(7) 0.0219(4) Uani 1 d .
C14 C 0.2024(2) 0.01746(15) 0.40118(8) 0.0343(5) Uani 1 d .
H14A H 0.2890(2) -0.01583(15) 0.41577(8) 0.051 Uiso 1 d R
H14B H 0.1462(2) -0.02592(15) 0.37656(8) 0.051 Uiso 1 d R
H14C H 0.1479(2) 0.03534(15) 0.42985(8) 0.051 Uiso 1 d R
C15 C 0.1033(2) 0.1571(2) 0.34685(9) 0.0405(5) Uani 1 d .
H15A H 0.0511(2) 0.1115(2) 0.32234(9) 0.061 Uiso 1 d R
H15B H 0.1270(2) 0.2154(2) 0.32765(9) 0.061 Uiso 1 d R
H15C H 0.0451(2) 0.1755(2) 0.37432(9) 0.061 Uiso 1 d R
C16 C 0.3332(2) 0.0825(2) 0.32959(8) 0.0378(5) Uani 1 d .
H16A H 0.4177(2) 0.0485(2) 0.34563(8) 0.057 Uiso 1 d R
H16B H 0.3607(2) 0.1421(2) 0.31248(8) 0.057 Uiso 1 d R
H16C H 0.2807(2) 0.0402(2) 0.30330(8) 0.057 Uiso 1 d R
B17 B 0.8426(2) 0.31888(14) 0.62741(7) 0.0157(4) Uani 1 d .
C18 C 0.6707(2) 0.31276(12) 0.63023(6) 0.0165(3) Uani 1 d .
C19 C 0.5820(2) 0.39286(13) 0.61539(7) 0.0223(4) Uani 1 d .
H19 H 0.6230(2) 0.45032(13) 0.60331(7) 0.027 Uiso 1 calc R
C20 C 0.4369(2) 0.39126(14) 0.61771(8) 0.0258(4) Uani 1 d .
H20 H 0.3815(2) 0.44714(14) 0.60787(8) 0.031 Uiso 1 calc R
C21 C 0.3735(2) 0.30765(14) 0.63447(7) 0.0258(4) Uani 1 d .
H21 H 0.2750(2) 0.30622(14) 0.63672(7) 0.031 Uiso 1 calc R
C22 C 0.4562(2) 0.22614(14) 0.64790(7) 0.0273(4) Uani 1 d .
H22 H 0.4140(2) 0.16841(14) 0.65906(7) 0.033 Uiso 1 calc R
C23 C 0.6013(2) 0.22887(13) 0.64502(7) 0.0228(4) Uani 1 d .
H23 H 0.6551(2) 0.17170(13) 0.65339(7) 0.027 Uiso 1 calc R
C24 C 0.8612(2) 0.30973(12) 0.56397(6) 0.0163(3) Uani 1 d .
C25 C 0.8660(2) 0.39208(12) 0.53112(7) 0.0182(3) Uani 1 d .
H25 H 0.8691(2) 0.45476(12) 0.54683(7) 0.022 Uiso 1 calc R
C26 C 0.8665(2) 0.38533(13) 0.47616(7) 0.0205(4) Uani 1 d .
H26 H 0.8701(2) 0.44272(13) 0.45570(7) 0.025 Uiso 1 calc R
C27 C 0.8616(2) 0.29449(13) 0.45172(7) 0.0206(4) Uani 1 d .
H27 H 0.8608(2) 0.28941(13) 0.41462(7) 0.025 Uiso 1 calc R
C28 C 0.8580(2) 0.21103(13) 0.48280(7) 0.0220(4) Uani 1 d .
H28 H 0.8561(2) 0.14861(13) 0.46682(7) 0.026 Uiso 1 calc R
C29 C 0.8571(2) 0.21915(13) 0.53745(7) 0.0202(4) Uani 1 d .
H29 H 0.8537(2) 0.16134(13) 0.55758(7) 0.024 Uiso 1 calc R
C30 C 0.9259(2) 0.23245(12) 0.66445(6) 0.0162(3) Uani 1 d .
C31 C 1.0402(2) 0.17776(12) 0.65022(7) 0.0177(3) Uani 1 d .
H31 H 1.0710(2) 0.18913(12) 0.61677(7) 0.021 Uiso 1 calc R
C32 C 1.1107(2) 0.10716(13) 0.68330(7) 0.0212(4) Uani 1 d .
H32 H 1.1873(2) 0.07227(13) 0.67190(7) 0.025 Uiso 1 calc R
C33 C 1.0692(2) 0.08803(13) 0.73263(7) 0.0236(4) Uani 1 d .
H33 H 1.1155(2) 0.03963(13) 0.75487(7) 0.028 Uiso 1 calc R
C34 C 0.9578(2) 0.14160(13) 0.74868(7) 0.0254(4) Uani 1 d .
H34 H 0.9281(2) 0.12996(13) 0.78228(7) 0.030 Uiso 1 calc R
C35 C 0.8898(2) 0.21217(13) 0.71559(7) 0.0211(4) Uani 1 d .
H35 H 0.8158(2) 0.24843(13) 0.72793(7) 0.025 Uiso 1 calc R
C36 C 0.9096(2) 0.42245(12) 0.65303(6) 0.0162(3) Uani 1 d .
C37 C 1.0393(2) 0.45879(12) 0.63993(7) 0.0181(4) Uani 1 d .
H37 H 1.0834(2) 0.42596(12) 0.61361(7) 0.022 Uiso 1 calc R
C38 C 1.1058(2) 0.54082(13) 0.66389(7) 0.0219(4) Uani 1 d .
H38 H 1.1932(2) 0.56218(13) 0.65379(7) 0.026 Uiso 1 calc R
C39 C 1.0441(2) 0.59122(13) 0.70253(7) 0.0248(4) Uani 1 d .
H39 H 1.0886(2) 0.64694(13) 0.71897(7) 0.030 Uiso 1 calc R
C40 C 0.9159(2) 0.55832(13) 0.71659(7) 0.0248(4) Uani 1 d .
H40 H 0.8722(2) 0.59177(13) 0.74283(7) 0.030 Uiso 1 calc R
C41 C 0.8511(2) 0.47594(12) 0.69209(7) 0.0209(4) Uani 1 d .
H41 H 0.7636(2) 0.45521(12) 0.70235(7) 0.025 Uiso 1 calc R
N42 N 0.2904(2) 0.86539(14) 0.64628(7) 0.0415(5) Uani 1 d .
C43 C 0.2857(2) 0.85373(13) 0.69015(7) 0.0240(4) Uani 1 d .
C44 C 0.2787(2) 0.83952(15) 0.74657(7) 0.0330(5) Uani 1 d .
H44A H 0.3400(2) 0.88688(15) 0.76670(7) 0.049 Uiso 1 d R
H44B H 0.3099(2) 0.77355(15) 0.75662(7) 0.049 Uiso 1 d R
H44C H 0.1814(2) 0.84861(15) 0.75414(7) 0.049 Uiso 1 d R

loop_
_atom_type_symbol
_atom_type_description
_atom_type_scat_dispersion_real
_atom_type_scat_dispersion_imag
_atom_type_scat_source
C C 0.0033 0.0016 'International Tables Vol C Tables 4.2.6.8 and 6.1.1.4'
H H 0.0000 0.0000 'International Tables Vol C Tables 4.2.6.8 and 6.1.1.4'
B B 0.0013 0.0007 'International Tables Vol C Tables 4.2.6.8 and 6.1.1.4'
N N 0.0061 0.0033 'International Tables Vol C Tables 4.2.6.8 and 6.1.1.4'

loop_
_geom_angle_atom_site_label_1
_geom_angle_atom_site_label_2
_geom_angle_atom_site_label_3
_geom_angle
_geom_angle_site_symmetry_1
_geom_angle_site_symmetry_3
N2 C1 C6 108.28(13) . .
N2 C1 C7 107.14(13) . .
C6 C1 C7 110.38(14) . .
N3 N2 C9 120.07(13) . .
N3 N2 C1 113.35(13) . .
C9 N2 C1 119.07(13) . .
N2 N3 C4 112.75(13) . .
N2 N3 C13 122.93(13) . .
C4 N3 C13 121.54(13) . .
N3 C4 C8 109.87(13) . .
N3 C4 C5 106.52(13) . .
C8 C4 C5 109.80(14) . .
C4 C5 C6 108.37(13) . .
C1 C6 C5 108.40(14) . .
C1 C7 C8 108.65(14) . .
C7 C8 C4 108.41(14) . .
C10 C9 C11 121.87(15) . 3_656
C10 C9 N2 119.41(14) . .
C11 C9 N2 118.72(14) 3_656 .
C11 C10 C9 121.17(15) . .
C10 C11 C9 116.96(14) . 3_656
C10 C11 C12 120.93(14) . .
C9 C11 C12 121.98(14) 3_656 .
C14 C13 C16 110.2(2) . .
C14 C13 N3 112.41(14) . .
C16 C13 N3 107.46(14) . .
C14 C13 C15 109.2(2) . .
C16 C13 C15 109.5(2) . .
N3 C13 C15 108.02(14) . .
C18 B17 C24 105.17(13) . .
C18 B17 C30 110.44(13) . .
C24 B17 C30 113.77(13) . .
C18 B17 C36 111.34(13) . .
C24 B17 C36 111.66(13) . .
C30 B17 C36 104.61(13) . .
C23 C18 C19 115.09(14) . .
C23 C18 B17 123.84(14) . .
C19 C18 B17 121.02(14) . .
C20 C19 C18 122.9(2) . .
C21 C20 C19 119.9(2) . .
C20 C21 C22 119.1(2) . .
C21 C22 C23 120.3(2) . .
C22 C23 C18 122.7(2) . .
C25 C24 C29 114.92(15) . .
C25 C24 B17 122.35(14) . .
C29 C24 B17 122.35(14) . .
C26 C25 C24 122.9(2) . .
C27 C26 C25 120.1(2) . .
C26 C27 C28 118.8(2) . .
C27 C28 C29 120.3(2) . .
C28 C29 C24 122.9(2) . .
C31 C30 C35 114.43(15) . .
C31 C30 B17 124.61(14) . .
C35 C30 B17 120.86(14) . .
C32 C31 C30 123.0(2) . .
C33 C32 C31 120.5(2) . .
C32 C33 C34 118.5(2) . .
C35 C34 C33 120.3(2) . .
C34 C35 C30 123.3(2) . .
C41 C36 C37 114.61(15) . .
C41 C36 B17 124.04(14) . .
C37 C36 B17 121.12(14) . .
C38 C37 C36 123.2(2) . .
C39 C38 C37 120.2(2) . .
C40 C39 C38 118.7(2) . .
C39 C40 C41 120.2(2) . .
C40 C41 C36 123.2(2) . .
N42 C43 C44 179.4(2) . .

loop_
_geom_bond_atom_site_label_1
_geom_bond_atom_site_label_2
_geom_bond_distance
_geom_bond_site_symmetry_2
C1 N2 1.502(2) .
C1 C6 1.536(2) .
C1 C7 1.539(2) .
N2 N3 1.365(2) .
N2 C9 1.439(2) .
N3 C4 1.483(2) .
N3 C13 1.537(2) .
C4 C8 1.546(2) .
C4 C5 1.548(2) .
C5 C6 1.554(3) .
C7 C8 1.545(3) .
C9 C10 1.400(2) .
C9 C11 1.413(2) 3_656
C10 C11 1.397(2) .
C11 C9 1.413(2) 3_656
C11 C12 1.515(2) .
C13 C14 1.516(3) .
C13 C16 1.535(3) .
C13 C15 1.540(2) .
B17 C18 1.655(2) .
B17 C24 1.657(2) .
B17 C30 1.663(2) .
B17 C36 1.664(2) .
C18 C23 1.406(2) .
C18 C19 1.415(2) .
C19 C20 1.396(2) .
C20 C21 1.391(3) .
C21 C22 1.392(3) .
C22 C23 1.398(2) .
C24 C25 1.414(2) .
C24 C29 1.417(2) .
C25 C26 1.409(2) .
C26 C27 1.395(2) .
C27 C28 1.399(2) .
C28 C29 1.403(2) .
C30 C31 1.410(2) .
C30 C35 1.419(2) .
C31 C32 1.406(2) .
C32 C33 1.392(2) .
C33 C34 1.396(2) .
C34 C35 1.396(2) .
C36 C41 1.409(2) .
C36 C37 1.414(2) .
C37 C38 1.400(2) .
C38 C39 1.394(2) .
C39 C40 1.394(2) .
C40 C41 1.403(2) .
N42 C43 1.139(2) .
C43 C44 1.465(3) .

loop_
_geom_torsion_atom_site_label_1
_geom_torsion_atom_site_label_2
_geom_torsion_atom_site_label_3
_geom_torsion_atom_site_label_4
_geom_torsion
_geom_torsion_site_symmetry_1
_geom_torsion_site_symmetry_4
C6 C1 N2 N3 -62.7(2) . .
C7 C1 N2 N3 56.4(2) . .
C6 C1 N2 C9 87.1(2) . .
C7 C1 N2 C9 -153.79(14) . .
C9 N2 N3 C4 -143.82(14) . .
C1 N2 N3 C4 5.7(2) . .
C9 N2 N3 C13 54.9(2) . .
C1 N2 N3 C13 -155.64(13) . .
N2 N3 C4 C8 -61.6(2) . .
C13 N3 C4 C8 100.0(2) . .
N2 N3 C4 C5 57.3(2) . .
C13 N3 C4 C5 -141.12(14) . .
N3 C4 C5 C6 -63.8(2) . .
C8 C4 C5 C6 55.1(2) . .
N2 C1 C6 C5 50.6(2) . .
C7 C1 C6 C5 -66.4(2) . .
C4 C5 C6 C1 9.2(2) . .
N2 C1 C7 C8 -62.6(2) . .
C6 C1 C7 C8 55.1(2) . .
C1 C7 C8 C4 9.8(2) . .
N3 C4 C8 C7 50.2(2) . .
C5 C4 C8 C7 -66.6(2) . .
N3 N2 C9 C10 41.7(2) . .
C1 N2 C9 C10 -106.1(2) . .
N3 N2 C9 C11 -139.0(2) . 3_656
C1 N2 C9 C11 73.2(2) . 3_656
C11 C9 C10 C11 -0.3(3) 3_656 .
N2 C9 C10 C11 178.97(14) . .
C9 C10 C11 C9 0.2(3) . 3_656
C9 C10 C11 C12 -175.7(2) . .
N2 N3 C13 C14 -1.3(2) . .
C4 N3 C13 C14 -161.00(15) . .
N2 N3 C13 C16 -122.7(2) . .
C4 N3 C13 C16 77.6(2) . .
N2 N3 C13 C15 119.2(2) . .
C4 N3 C13 C15 -40.5(2) . .
C24 B17 C18 C23 101.8(2) . .
C30 B17 C18 C23 -21.3(2) . .
C36 B17 C18 C23 -137.1(2) . .
C24 B17 C18 C19 -75.5(2) . .
C30 B17 C18 C19 161.37(15) . .
C36 B17 C18 C19 45.6(2) . .
C23 C18 C19 C20 3.2(3) . .
B17 C18 C19 C20 -179.3(2) . .
C18 C19 C20 C21 -1.0(3) . .
C19 C20 C21 C22 -1.0(3) . .
C20 C21 C22 C23 0.6(3) . .
C21 C22 C23 C18 1.8(3) . .
C19 C18 C23 C22 -3.6(3) . .
B17 C18 C23 C22 178.9(2) . .
C18 B17 C24 C25 92.1(2) . .
C30 B17 C24 C25 -146.94(14) . .
C36 B17 C24 C25 -28.8(2) . .
C18 B17 C24 C29 -80.5(2) . .
C30 B17 C24 C29 40.5(2) . .
C36 B17 C24 C29 158.60(14) . .
C29 C24 C25 C26 0.2(2) . .
B17 C24 C25 C26 -172.94(14) . .
C24 C25 C26 C27 0.2(2) . .
C25 C26 C27 C28 -0.7(2) . .
C26 C27 C28 C29 0.9(2) . .
C27 C28 C29 C24 -0.6(2) . .
C25 C24 C29 C28 0.1(2) . .
B17 C24 C29 C28 173.15(15) . .
C18 B17 C30 C31 139.9(2) . .
C24 B17 C30 C31 21.9(2) . .
C36 B17 C30 C31 -100.2(2) . .
C18 B17 C30 C35 -43.8(2) . .
C24 B17 C30 C35 -161.78(14) . .
C36 B17 C30 C35 76.1(2) . .
C35 C30 C31 C32 1.5(2) . .
B17 C30 C31 C32 178.06(15) . .
C30 C31 C32 C33 0.1(3) . .
C31 C32 C33 C34 -1.1(3) . .
C32 C33 C34 C35 0.4(3) . .
C33 C34 C35 C30 1.4(3) . .
C31 C30 C35 C34 -2.3(2) . .
B17 C30 C35 C34 -178.9(2) . .
C18 B17 C36 C41 27.0(2) . .
C24 B17 C36 C41 144.2(2) . .
C30 B17 C36 C41 -92.3(2) . .
C18 B17 C36 C37 -158.81(14) . .
C24 B17 C36 C37 -41.6(2) . .
C30 B17 C36 C37 81.9(2) . .
C41 C36 C37 C38 0.5(2) . .
B17 C36 C37 C38 -174.23(15) . .
C36 C37 C38 C39 -0.3(3) . .
C37 C38 C39 C40 0.0(3) . .
C38 C39 C40 C41 0.0(3) . .
C39 C40 C41 C36 0.2(3) . .
C37 C36 C41 C40 -0.4(2) . .
B17 C36 C41 C40 174.1(2) . .
